data_1555606
loop_
_publ_author_name
'Samanta, Jayanta'
'Natarajan, Ramalingam'

_publ_section_title
;
 Cofacial Organic Click Cage to Intercalate Polycyclic Aromatic
 Hydrocarbons.
;
_journal_issue 14
_journal_name_full 'Organic letters'
_journal_page_first 3394
_journal_page_last 3397
_journal_paper_doi 10.1021/acs.orglett.6b01554
_journal_volume 18
_journal_year 2016
_chemical_formula_moiety 'C54 H39 N15 O3, 3.75(C2 H4 Cl2)'
_chemical_formula_sum 'C61.5 H54 Cl7.5 N15 O3'
_chemical_formula_weight 1317.07
_space_group_crystal_system monoclinic
_space_group_IT_number 14
_space_group_name_Hall '-P 2ybc'
_space_group_name_H-M_alt 'P 1 21/c 1'
_atom_sites_solution_hydrogens geom
_audit_creation_date 2016-01-26
_audit_creation_method
;
Olex2 1.2
(compiled 2015.09.30 svn.r3233 for OlexSys, GUI svn.r5103)
;
_cell_angle_alpha 90
_cell_angle_beta 91.170(4)
_cell_angle_gamma 90
_cell_formula_units_Z 4
_cell_length_a 10.7001(8)
_cell_length_b 20.2403(14)
_cell_length_c 29.729(2)
_cell_measurement_reflns_used 9938
_cell_measurement_temperature 100
_cell_measurement_theta_max 26.42
_cell_measurement_theta_min 2.32
_cell_volume 6437.2(8)
_computing_cell_refinement 'SAINT v8.34A (Bruker, 2013)'
_computing_data_reduction 'SAINT v8.34A (Bruker, 2013)'
_computing_molecular_graphics 'Olex2 (Dolomanov et al., 2009)'
_computing_publication_material 'Olex2 (Dolomanov et al., 2009)'
_computing_structure_refinement 'ShelXL (Sheldrick, 2015)'
_computing_structure_solution 'ShelXT (Sheldrick, 2015)'
_diffrn_ambient_temperature 100
_diffrn_measured_fraction_theta_full 0.999
_diffrn_measured_fraction_theta_max 0.995
_diffrn_measurement_device_type 'Bruker APEX-II CCD'
_diffrn_measurement_method '\f and \w scans'
_diffrn_radiation_type MoK\a
_diffrn_radiation_wavelength 0.71073
_diffrn_reflns_av_R_equivalents 0.0429
_diffrn_reflns_av_unetI/netI 0.0387
_diffrn_reflns_Laue_measured_fraction_full 0.999
_diffrn_reflns_Laue_measured_fraction_max 0.995
_diffrn_reflns_limit_h_max 13
_diffrn_reflns_limit_h_min -13
_diffrn_reflns_limit_k_max 24
_diffrn_reflns_limit_k_min -26
_diffrn_reflns_limit_l_max 38
_diffrn_reflns_limit_l_min -38
_diffrn_reflns_number 88463
_diffrn_reflns_point_group_measured_fraction_full 0.999
_diffrn_reflns_point_group_measured_fraction_max 0.995
_diffrn_reflns_theta_full 26.000
_diffrn_reflns_theta_max 27.532
_diffrn_reflns_theta_min 1.217
_diffrn_standards_number 0
_exptl_absorpt_coefficient_mu 0.386
_exptl_absorpt_correction_T_max 0.7456
_exptl_absorpt_correction_T_min 0.6290
_exptl_absorpt_correction_type multi-scan
_exptl_absorpt_process_details
;
SADABS-2014/5 (Bruker,2014/5) was used for absorption correction.
wR2(int) was 0.1359 before and 0.0601 after correction.
The Ratio of minimum to maximum transmission is 0.8436.
The \l/2 correction factor is 0.00150.
;
_exptl_crystal_colour colourless
_exptl_crystal_colour_primary colourless
_exptl_crystal_density_diffrn 1.359
_exptl_crystal_description block
_exptl_crystal_F_000 2718
_exptl_crystal_size_max 0.34
_exptl_crystal_size_mid 0.32
_exptl_crystal_size_min 0.32
_refine_diff_density_max 1.171
_refine_diff_density_min -0.904
_refine_diff_density_rms 0.096
_refine_ls_extinction_method none
_refine_ls_goodness_of_fit_ref 1.027
_refine_ls_hydrogen_treatment constr
_refine_ls_matrix_type full
_refine_ls_number_parameters 896
_refine_ls_number_reflns 14748
_refine_ls_number_restraints 287
_refine_ls_restrained_S_all 1.031
_refine_ls_R_factor_all 0.1103
_refine_ls_R_factor_gt 0.0838
_refine_ls_shift/su_max 0.000
_refine_ls_shift/su_mean 0.000
_refine_ls_structure_factor_coef Fsqd
_refine_ls_weighting_details 'w=1/[\s^2^(Fo^2^)+(0.1053P)^2^+15.3911P] where P=(Fo^2^+2Fc^2^)/3'
_refine_ls_weighting_scheme calc
_refine_ls_wR_factor_gt 0.2181
_refine_ls_wR_factor_ref 0.2374
_reflns_Friedel_coverage 0.000
_reflns_number_gt 10870
_reflns_number_total 14748
_reflns_threshold_expression 'I > 2\s(I)'
_cod_data_source_file ol6b01554_si_003.cif
_cod_data_source_block rn_js_200_co_r_0m
_cod_original_formula_sum 'C61.50 H54 Cl7.50 N15 O3'
_cod_database_code 1555606
_shelx_space_group_comment
;
The symmetry employed for this shelxl refinement is uniquely defined
by the following loop, which should always be used as a source of
symmetry information in preference to the above space-group names.
They are only intended as comments.
;
_olex2_refinement_description
;
1. Fixed Uiso
 At 1.2 times of:
  All C(H) groups, All C(H,H) groups, All C(H,H,H,H) groups
2. Restrained distances
 C1_5-C2A_5
 1.54 with sigma of 0.02
 C1_5-Cl1_5 = C2A_5-Cl2A_5 = C2B_5-Cl2B_5
 1.74 with sigma of 0.04
 C2B_2-C1B_2 \\sim C2A_2-C1A_2
 with sigma of 0.04
 C2B_4-C1B_4 \\sim C2A_4-C1A_4
 with sigma of 0.04
 Cl2A_2-C2A_2 \\sim Cl2B_2-C2B_2 \\sim Cl1B_2-C1B_2 \\sim Cl1A_2-C1A_2
 with sigma of 0.02
 C1A_2-Cl2A_2 \\sim C1B_2-Cl2B_2 \\sim C2A_2-Cl1A_2 \\sim C2B_2-Cl1B_2
 with sigma of 0.04
 Cl1A_4-C1A_4 \\sim Cl1B_4-C1B_4 \\sim Cl2A_4-C2A_4 \\sim Cl2B_4-C2B_4
 with sigma of 0.02
 C1A_4-Cl2A_4 \\sim C1B_4-Cl2B_4 \\sim C2A_4-Cl1A_4 \\sim C2B_4-Cl1B_4
 with sigma of 0.04
 Cl1B_3-C1_3 \\sim Cl1A_3-C1_3
 with sigma of 0.02
 C2_3-Cl1A_3 \\sim C2_3-Cl1B_3
 with sigma of 0.04
3. Uiso/Uaniso restraints and constraints
Cl1B_2 \\sim Cl2B_2 \\sim C2B_2 \\sim C1B_2 \\sim Cl1A_2 \\sim C1A_2 \\sim
C2A_2 \\sim Cl2A_2: within 2A with sigma of 0.04 and sigma for terminal atoms
of 0.08
Cl1B_3 \\sim Cl1A_3 \\sim C1_3 \\sim C2_3 \\sim Cl2_3: within 2A with sigma of
0.04 and sigma for terminal atoms of 0.08
Cl1_5 \\sim C1_5 \\sim C2A_5 \\sim Cl2A_5 \\sim C2B_5 \\sim Cl2B_5: within 2A
with sigma of 0.04 and sigma for terminal atoms of 0.08
4. Rigid body (RIGU) restrains
 Cl1B_4, C1B_4, C2B_4, Cl2B_4, Cl1A_4, C1A_4, C2A_4, Cl2A_4
 with sigma for 1-2 distances of 0.004 and sigma for 1-3 distances of 0.004
 Cl1B_2, Cl2B_2, C2B_2, C1B_2, Cl1A_2, C1A_2, C2A_2, Cl2A_2
 with sigma for 1-2 distances of 0.004 and sigma for 1-3 distances of 0.004
 Cl1B_3, Cl1A_3, C1_3, C2_3, Cl2_3
 with sigma for 1-2 distances of 0.004 and sigma for 1-3 distances of 0.004
 Cl1_5, C1_5, C2A_5, Cl2A_5, Cl2B_5, C2B_5
 with sigma for 1-2 distances of 0.004 and sigma for 1-3 distances of 0.004
5. Others
 Sof(Cl1B)=Sof(Cl2B)=Sof(C1B)=Sof(H1BA)=Sof(H1BB)=Sof(C2B)=Sof(H2BA)=Sof(H2BB)=
 1-FVAR(1)
 Sof(Cl1A)=Sof(Cl2A)=Sof(C1A)=Sof(H1AA)=Sof(H1AB)=Sof(C2A)=Sof(H2AA)=Sof(H2AB)=
 FVAR(1)
 Sof(Cl1B)=Sof(Cl2B)=Sof(C1B)=Sof(H1BA)=Sof(H1BB)=Sof(C2B)=Sof(H2BA)=Sof(H2BB)=
 1-FVAR(2)
 Sof(Cl1A)=Sof(Cl2A)=Sof(C1A)=Sof(H1AA)=Sof(H1AB)=Sof(C2A)=Sof(H2AA)=Sof(H2AB)=
 FVAR(2)
 Sof(Cl1B)=Sof(H1BC)=Sof(H1BD)=1-FVAR(3)
 Sof(Cl1A)=Sof(H1AA)=Sof(H1AB)=FVAR(3)
 Sof(C2B)=Sof(H2BA)=Sof(H2BB)=Sof(Cl2B)=1-FVAR(4)
 Sof(Cl2A)=Sof(C2A)=Sof(H2AA)=Sof(H2AB)=FVAR(4)
 Fixed Sof: Cl1(0.5) C1(0.5) H1A(0.5) H1B(0.5)
6.a Secondary CH2 refined with riding coordinates:
 C43(H43A,H43B), C46(H46A,H46B), C47(H47A,H47B), C50(H50A,H50B), C51(H51A,
 H51B), C54(H54A,H54B), C1A(H1AA,H1AB), C2A(H2AA,H2AB), C1B(H1BA,H1BB),
 C2B(H2BA,H2BB), C1(H1AA,H1AB), C1(H1BC,H1BD), C2(H2A,H2B), C1A(H1AA,H1AB),
 C2A(H2AA,H2AB), C1B(H1BA,H1BB), C2B(H2BA,H2BB), C1(H1A,H1B), C2A(H2AA,H2AB),
 C2B(H2BA,H2BB)
6.b Aromatic/amide H refined with riding coordinates:
 C5(H5), C6(H6), C8(H8), C9(H9), C11(H11), C12(H12), C14(H14), C15(H15),
 C17(H17), C18(H18), C20(H20), C21(H21), C26(H26), C27(H27), C29(H29), C30(H30),
  C32(H32), C33(H33), C35(H35), C36(H36), C38(H38), C39(H39), C41(H41),
 C42(H42), C44(H44), C48(H48), C52(H52)
;
_shelx_shelxl_version_number 2014/7
_olex2_submission_special_instructions 'No special instructions were received'

loop_
_space_group_symop_operation_xyz
'x, y, z'
'-x, y+1/2, -z+1/2'
'-x, -y, -z'
'x, -y-1/2, z-1/2'

loop_
_atom_site_label
_atom_site_type_symbol
_atom_site_fract_x
_atom_site_fract_y
_atom_site_fract_z
_atom_site_U_iso_or_equiv
_atom_site_adp_type
_atom_site_occupancy
_atom_site_site_symmetry_order
_atom_site_calc_flag
_atom_site_refinement_flags_posn
_atom_site_refinement_flags_adp
_atom_site_refinement_flags_occupancy
_atom_site_disorder_assembly
_atom_site_disorder_group
O1_1 O -0.0681(3) 0.55334(17) 0.37212(11) 0.0590(9) Uani 1 1 d . . . . .
O2_1 O 0.4288(2) 0.26332(13) 0.67256(8) 0.0374(6) Uani 1 1 d . . . . .
O3_1 O -0.1064(3) -0.04102(14) 0.37412(9) 0.0448(7) Uani 1 1 d . . . . .
N1_1 N 0.0881(3) 0.19564(13) 0.49756(9) 0.0251(6) Uani 1 1 d . . . . .
N2_1 N -0.0147(2) 0.25775(14) 0.43952(9) 0.0266(6) Uani 1 1 d . . . . .
N3_1 N 0.0793(2) 0.31301(13) 0.50226(9) 0.0245(5) Uani 1 1 d . . . . .
N4_1 N 0.4966(3) 0.26678(13) 0.32192(9) 0.0257(6) Uani 1 1 d . . . . .
N5_1 N 0.5578(3) 0.18778(14) 0.37759(10) 0.0294(6) Uani 1 1 d . . . . .
N6_1 N 0.6069(3) 0.30072(14) 0.38852(10) 0.0294(6) Uani 1 1 d . . . . .
N7_1 N -0.0854(3) 0.02565(17) 0.26425(11) 0.0397(7) Uani 1 1 d . . . . .
N8_1 N 0.0147(3) 0.03789(16) 0.24047(11) 0.0398(7) Uani 1 1 d . . . . .
N9_1 N 0.1064(3) -0.00133(14) 0.25727(10) 0.0316(6) Uani 1 1 d . . . . .
N10_1 N 0.2224(5) 0.6278(2) 0.39766(14) 0.0765(15) Uani 1 1 d . . . . .
N11_1 N 0.3324(5) 0.6248(3) 0.37800(15) 0.0807(16) Uani 1 1 d . . . . .
N12_1 N 0.3107(3) 0.59995(13) 0.33710(9) 0.0304(6) Uani 1 1 d . . . . .
N13_1 N 0.6628(4) 0.13043(15) 0.67162(11) 0.0413(8) Uani 1 1 d . . . . .
N14_1 N 0.7528(3) 0.12448(15) 0.64213(12) 0.0414(8) Uani 1 1 d . . . . .
N15_1 N 0.7413(3) 0.17481(14) 0.61309(10) 0.0295(6) Uani 1 1 d . . . . .
C1_1 C 0.0172(3) 0.31242(16) 0.46244(10) 0.0250(6) Uani 1 1 d . . . . .
C2_1 C 0.1158(3) 0.25330(16) 0.51736(10) 0.0236(6) Uani 1 1 d . . . . .
C3_1 C 0.0208(3) 0.20025(17) 0.45872(10) 0.0251(6) Uani 1 1 d . . . . .
C4_1 C -0.0118(3) 0.37729(18) 0.44149(11) 0.0309(7) Uani 1 1 d . . . . .
C5_1 C -0.0923(3) 0.3819(2) 0.40389(13) 0.0399(9) Uani 1 1 d . . . . .
H5_1 H -0.1363 0.3440 0.3934 0.048 Uiso 1 1 calc R U . . .
C6_1 C -0.1077(4) 0.4417(2) 0.38217(15) 0.0489(11) Uani 1 1 d . . . . .
H6_1 H -0.1626 0.4446 0.3567 0.059 Uiso 1 1 calc R U . . .
C7_1 C -0.0447(4) 0.4972(2) 0.39684(14) 0.0452(11) Uani 1 1 d . . . . .
C8_1 C 0.0337(4) 0.49434(19) 0.43524(13) 0.0446(10) Uani 1 1 d . . . . .
H8_1 H 0.0756 0.5327 0.4461 0.054 Uiso 1 1 calc R U . . .
C9_1 C 0.0484(4) 0.43364(18) 0.45716(12) 0.0388(9) Uani 1 1 d . . . . .
H9_1 H 0.1006 0.4310 0.4833 0.047 Uiso 1 1 calc R U . . .
C10_1 C -0.0122(3) 0.13841(17) 0.43544(11) 0.0276(7) Uani 1 1 d . . . . .
C11_1 C 0.0181(3) 0.07695(18) 0.45435(11) 0.0303(7) Uani 1 1 d . . . . .
H11_1 H 0.0613 0.0753 0.4826 0.036 Uiso 1 1 calc R U . . .
C12_1 C -0.0136(4) 0.01867(19) 0.43287(12) 0.0349(8) Uani 1 1 d . . . . .
H12_1 H 0.0090 -0.0225 0.4460 0.042 Uiso 1 1 calc R U . . .
C13_1 C -0.0791(4) 0.02038(19) 0.39166(12) 0.0351(8) Uani 1 1 d . . . . .
C14_1 C -0.1105(3) 0.0808(2) 0.37210(11) 0.0358(8) Uani 1 1 d . . . . .
H14_1 H -0.1545 0.0822 0.3440 0.043 Uiso 1 1 calc R U . . .
C15_1 C -0.0769(3) 0.13907(18) 0.39403(11) 0.0309(7) Uani 1 1 d . . . . .
H15_1 H -0.0982 0.1802 0.3806 0.037 Uiso 1 1 calc R U . . .
C16_1 C 0.1965(3) 0.25268(16) 0.55857(10) 0.0240(6) Uani 1 1 d . . . . .
C17_1 C 0.2408(4) 0.31212(18) 0.57679(12) 0.0349(8) Uani 1 1 d . . . . .
H17_1 H 0.2178 0.3526 0.5628 0.042 Uiso 1 1 calc R U . . .
C18_1 C 0.3173(4) 0.3131(2) 0.61468(13) 0.0402(9) Uani 1 1 d . . . . .
H18_1 H 0.3450 0.3540 0.6270 0.048 Uiso 1 1 calc R U . . .
C19_1 C 0.3531(3) 0.2545(2) 0.63443(11) 0.0336(8) Uani 1 1 d . . . . .
C20_1 C 0.3128(3) 0.19471(19) 0.61699(11) 0.0323(8) Uani 1 1 d . . . . .
H20_1 H 0.3393 0.1545 0.6306 0.039 Uiso 1 1 calc R U . . .
C21_1 C 0.2324(3) 0.19380(17) 0.57904(11) 0.0282(7) Uani 1 1 d . . . . .
H21_1 H 0.2027 0.1529 0.5674 0.034 Uiso 1 1 calc R U . . .
C22_1 C 0.5485(3) 0.31268(17) 0.34909(11) 0.0259(7) Uani 1 1 d . . . . .
C23_1 C 0.5034(3) 0.20492(16) 0.33773(11) 0.0262(7) Uani 1 1 d . . . . .
C24_1 C 0.6074(3) 0.23806(17) 0.40142(11) 0.0282(7) Uani 1 1 d . . . . .
C25_1 C 0.5308(3) 0.38282(17) 0.33602(12) 0.0285(7) Uani 1 1 d . . . . .
C26_1 C 0.5616(4) 0.43356(19) 0.36642(13) 0.0377(8) Uani 1 1 d . . . . .
H26_1 H 0.6048 0.4239 0.3939 0.045 Uiso 1 1 calc R U . . .
C27_1 C 0.5275(4) 0.49910(18) 0.35564(15) 0.0432(9) Uani 1 1 d . . . . .
H27_1 H 0.5488 0.5335 0.3761 0.052 Uiso 1 1 calc R U . . .
C28_1 C 0.4644(4) 0.51440(18) 0.31641(13) 0.0378(8) Uani 1 1 d . . . . .
C29_1 C 0.4381(4) 0.46435(18) 0.28577(14) 0.0388(8) Uani 1 1 d . . . . .
H29_1 H 0.3975 0.4745 0.2579 0.047 Uiso 1 1 calc R U . . .
C30_1 C 0.4709(4) 0.39964(18) 0.29567(12) 0.0340(8) Uani 1 1 d . . . . .
H30_1 H 0.4521 0.3659 0.2744 0.041 Uiso 1 1 calc R U . . .
C31_1 C 0.4397(3) 0.15304(17) 0.31075(11) 0.0290(7) Uani 1 1 d . . . . .
C32_1 C 0.3629(3) 0.17007(17) 0.27365(12) 0.0306(7) Uani 1 1 d . . . . .
H32_1 H 0.3556 0.2150 0.2648 0.037 Uiso 1 1 calc R U . . .
C33_1 C 0.2979(4) 0.12190(18) 0.25004(13) 0.0359(8) Uani 1 1 d . . . . .
H33_1 H 0.2466 0.1336 0.2248 0.043 Uiso 1 1 calc R U . . .
C34_1 C 0.3079(4) 0.05521(18) 0.26348(13) 0.0372(8) Uani 1 1 d . . . . .
C35_1 C 0.3867(4) 0.03857(18) 0.30000(13) 0.0378(8) Uani 1 1 d . . . . .
H35_1 H 0.3952 -0.0064 0.3086 0.045 Uiso 1 1 calc R U . . .
C36_1 C 0.4519(4) 0.08635(17) 0.32346(13) 0.0351(8) Uani 1 1 d . . . . .
H36_1 H 0.5050 0.0744 0.3482 0.042 Uiso 1 1 calc R U . . .
C37_1 C 0.6636(3) 0.22342(17) 0.44686(12) 0.0285(7) Uani 1 1 d . . . . .
C38_1 C 0.6798(3) 0.15870(17) 0.46131(12) 0.0309(7) Uani 1 1 d . . . . .
H38_1 H 0.6539 0.1231 0.4425 0.037 Uiso 1 1 calc R U . . .
C39_1 C 0.7355(3) 0.14575(17) 0.50448(12) 0.0304(7) Uani 1 1 d . . . . .
H39_1 H 0.7477 0.1016 0.5146 0.037 Uiso 1 1 calc R U . . .
C40_1 C 0.7713(3) 0.19839(18) 0.53124(12) 0.0319(7) Uani 1 1 d . . . . .
C41_1 C 0.7543(3) 0.26233(19) 0.51722(12) 0.0346(8) Uani 1 1 d . . . . .
H41_1 H 0.7797 0.2977 0.5363 0.041 Uiso 1 1 calc R U . . .
C42_1 C 0.7000(3) 0.27579(18) 0.47504(12) 0.0318(7) Uani 1 1 d . . . . .
H42_1 H 0.6879 0.3202 0.4655 0.038 Uiso 1 1 calc R U . . .
C43_1 C 0.4161(4) 0.5855(2) 0.30781(14) 0.0412(9) Uani 1 1 d . . . . .
H43A_1 H 0.4844 0.6175 0.3138 0.049 Uiso 1 1 calc R U . . .
H43B_1 H 0.3890 0.5901 0.2759 0.049 Uiso 1 1 calc R U . . .
C44_1 C 0.1902(4) 0.5861(2) 0.33132(13) 0.0376(8) Uani 1 1 d . . . . .
H44_1 H 0.1513 0.5663 0.3057 0.045 Uiso 1 1 calc R U . . .
C45_1 C 0.1341(4) 0.60593(18) 0.36935(12) 0.0381(9) Uani 1 1 d . . . . .
C46_1 C 0.0019(5) 0.6111(2) 0.38274(18) 0.0614(14) Uani 1 1 d . . . . .
H46A_1 H -0.0011 0.6192 0.4155 0.074 Uiso 1 1 calc R U . . .
H46B_1 H -0.0371 0.6495 0.3673 0.074 Uiso 1 1 calc R U . . .
C47_1 C 0.2313(4) 0.0038(2) 0.23859(14) 0.0417(9) Uani 1 1 d . . . . .
H47A_1 H 0.2243 0.0159 0.2064 0.050 Uiso 1 1 calc R U . . .
H47B_1 H 0.2738 -0.0395 0.2408 0.050 Uiso 1 1 calc R U . . .
C48_1 C 0.0636(4) -0.03749(16) 0.29252(13) 0.0352(8) Uani 1 1 d . . . . .
H48_1 H 0.1096 -0.0682 0.3105 0.042 Uiso 1 1 calc R U . . .
C49_1 C -0.0586(4) -0.02037(16) 0.29660(12) 0.0328(8) Uani 1 1 d . . . . .
C50_1 C -0.1509(4) -0.0430(2) 0.32814(13) 0.0433(9) Uani 1 1 d . . . . .
H50A_1 H -0.2265 -0.0151 0.3250 0.052 Uiso 1 1 calc R U . . .
H50B_1 H -0.1750 -0.0889 0.3205 0.052 Uiso 1 1 calc R U . . .
C51_1 C 0.8338(4) 0.1843(2) 0.57737(13) 0.0405(9) Uani 1 1 d . . . . .
H51A_1 H 0.8860 0.1441 0.5752 0.049 Uiso 1 1 calc R U . . .
H51B_1 H 0.8893 0.2217 0.5857 0.049 Uiso 1 1 calc R U . . .
C52_1 C 0.6433(3) 0.21274(17) 0.62318(11) 0.0298(7) Uani 1 1 d . . . . .
H52_1 H 0.6143 0.2508 0.6075 0.036 Uiso 1 1 calc R U . . .
C53_1 C 0.5937(3) 0.18525(16) 0.66083(11) 0.0281(7) Uani 1 1 d . . . . .
C54_1 C 0.4907(4) 0.2071(2) 0.69032(13) 0.0396(9) Uani 1 1 d . . . . .
H54A_1 H 0.4298 0.1707 0.6935 0.048 Uiso 1 1 calc R U . . .
H54B_1 H 0.5254 0.2176 0.7206 0.048 Uiso 1 1 calc R U . . .
Cl1A_2 Cl 0.1088(5) 0.3708(2) 0.29328(10) 0.0552(8) Uani 0.748(17) 1 d D U P A 1
Cl2A_2 Cl 0.2794(4) 0.2734(3) 0.40879(11) 0.0689(13) Uani 0.748(17) 1 d D U P A 1
C1A_2 C 0.1900(14) 0.3563(6) 0.3462(2) 0.059(2) Uani 0.748(17) 1 d D U P A 1
H1AA_2 H 0.2781 0.3708 0.3441 0.071 Uiso 0.748(17) 1 calc R U P A 1
H1AB_2 H 0.1504 0.3824 0.3703 0.071 Uiso 0.748(17) 1 calc R U P A 1
C2A_2 C 0.1860(9) 0.2868(5) 0.3575(2) 0.0543(19) Uani 0.748(17) 1 d D U P A 1
H2AA_2 H 0.2199 0.2603 0.3326 0.065 Uiso 0.748(17) 1 calc R U P A 1
H2AB_2 H 0.0985 0.2730 0.3623 0.065 Uiso 0.748(17) 1 calc R U P A 1
Cl1B_2 Cl 0.1229(15) 0.3502(12) 0.2921(5) 0.085(4) Uani 0.252(17) 1 d D U P A 2
Cl2B_2 Cl 0.3053(9) 0.317(2) 0.4171(4) 0.114(8) Uani 0.252(17) 1 d D U P A 2
C1B_2 C 0.180(6) 0.3649(19) 0.3486(10) 0.085(8) Uani 0.252(17) 1 d D U P A 2
H1BA_2 H 0.2540 0.3943 0.3486 0.102 Uiso 0.252(17) 1 calc R U P A 2
H1BB_2 H 0.1145 0.3855 0.3670 0.102 Uiso 0.252(17) 1 calc R U P A 2
C2B_2 C 0.214(3) 0.2993(18) 0.3664(9) 0.084(7) Uani 0.252(17) 1 d D U P A 2
H2BA_2 H 0.2634 0.2742 0.3445 0.101 Uiso 0.252(17) 1 calc R U P A 2
H2BB_2 H 0.1379 0.2735 0.3735 0.101 Uiso 0.252(17) 1 calc R U P A 2
Cl1A_3 Cl 0.0563(5) 0.26694(15) 0.1863(2) 0.0614(12) Uani 0.69(4) 1 d D U P B 1
Cl1B_3 Cl 0.0458(8) 0.2628(7) 0.1805(4) 0.069(3) Uani 0.31(4) 1 d D U P B 2
Cl2_3 Cl -0.22638(12) 0.20725(7) 0.27893(5) 0.0637(3) Uani 1 1 d . U . . .
C1_3 C -0.0938(5) 0.2590(2) 0.21346(16) 0.0519(11) Uani 1 1 d D U . . .
H1AA_3 H -0.1217 0.3026 0.2246 0.062 Uiso 0.69(4) 1 calc R U P B 1
H1AB_3 H -0.1576 0.2421 0.1918 0.062 Uiso 0.69(4) 1 calc R U P B 1
H1BC_3 H -0.1129 0.3035 0.2252 0.062 Uiso 0.31(4) 1 calc R U P B 2
H1BD_3 H -0.1652 0.2447 0.1941 0.062 Uiso 0.31(4) 1 calc R U P B 2
C2_3 C -0.0780(4) 0.2123(2) 0.25146(15) 0.0479(10) Uani 1 1 d D U . . .
H2A_3 H -0.0125 0.2284 0.2728 0.057 Uiso 1 1 calc R U . . .
H2B_3 H -0.0530 0.1682 0.2403 0.057 Uiso 1 1 calc R U . . .
Cl1A_4 Cl 0.31186(17) 0.03283(6) 0.53569(6) 0.0430(4) Uani 0.825(4) 1 d D U P C 1
Cl2A_4 Cl 0.34318(15) 0.01223(8) 0.42504(5) 0.0557(5) Uani 0.825(4) 1 d D U P C 1
C1A_4 C 0.4041(5) 0.0834(2) 0.49864(18) 0.0350(12) Uani 0.825(4) 1 d D U P C 1
H1AA_4 H 0.4124 0.1280 0.5120 0.042 Uiso 0.825(4) 1 calc R U P C 1
H1AB_4 H 0.4890 0.0642 0.4972 0.042 Uiso 0.825(4) 1 calc R U P C 1
C2A_4 C 0.3547(5) 0.0902(2) 0.4536(2) 0.0516(14) Uani 0.825(4) 1 d D U P C 1
H2AA_4 H 0.4095 0.1200 0.4365 0.062 Uiso 0.825(4) 1 calc R U P C 1
H2AB_4 H 0.2708 0.1106 0.4546 0.062 Uiso 0.825(4) 1 calc R U P C 1
Cl1B_4 Cl 0.2584(12) 0.0233(6) 0.5173(6) 0.097(4) Uani 0.175(4) 1 d D U P C 2
Cl2B_4 Cl 0.4490(10) -0.0193(3) 0.4146(3) 0.081(3) Uani 0.175(4) 1 d D U P C 2
C1B_4 C 0.371(3) 0.0719(14) 0.4844(8) 0.062(8) Uani 0.175(4) 1 d D U P C 2
H1BA_4 H 0.3539 0.1197 0.4871 0.074 Uiso 0.175(4) 1 calc R U P C 2
H1BB_4 H 0.4579 0.0634 0.4953 0.074 Uiso 0.175(4) 1 calc R U P C 2
C2B_4 C 0.355(2) 0.0494(11) 0.4355(8) 0.068(6) Uani 0.175(4) 1 d D U P C 2
H2BA_4 H 0.3712 0.0881 0.4161 0.082 Uiso 0.175(4) 1 calc R U P C 2
H2BB_4 H 0.2659 0.0374 0.4308 0.082 Uiso 0.175(4) 1 calc R U P C 2
Cl1_5 Cl 0.5069(4) 0.37977(19) 0.53382(14) 0.1028(12) Uani 0.5 1 d D U P E .
C1_5 C 0.4151(9) 0.3781(5) 0.4905(3) 0.067(2) Uani 0.5 1 d D U P . .
H1A_5 H 0.3429 0.3493 0.4970 0.080 Uiso 0.5 1 calc R U P D 1
H1B_5 H 0.4601 0.3584 0.4650 0.080 Uiso 0.5 1 calc R U P D 1
Cl2A_5 Cl 0.2841(6) 0.4968(3) 0.5211(2) 0.0575(15) Uani 0.380(12) 1 d D U P E 1
C2A_5 C 0.3637(13) 0.4508(7) 0.4757(4) 0.072(4) Uani 0.380(12) 1 d D U P E 1
H2AA_5 H 0.3044 0.4455 0.4499 0.087 Uiso 0.380(12) 1 calc R U P E 1
H2AB_5 H 0.4350 0.4775 0.4653 0.087 Uiso 0.380(12) 1 calc R U P E 1
C2B_5 C 0.4409(9) 0.5048(9) 0.4857(4) 0.126(6) Uani 0.620(12) 1 d D U P E 2
H2BA_5 H 0.4246 0.4652 0.4669 0.151 Uiso 0.620(12) 1 calc R U P E 2
H2BB_5 H 0.4501 0.5434 0.4656 0.151 Uiso 0.620(12) 1 calc R U P E 2
Cl2B_5 Cl 0.3153(4) 0.5178(4) 0.52314(17) 0.1098(19) Uani 0.620(12) 1 d D U P E 2

loop_
_atom_site_aniso_label
_atom_site_aniso_U_11
_atom_site_aniso_U_22
_atom_site_aniso_U_33
_atom_site_aniso_U_23
_atom_site_aniso_U_13
_atom_site_aniso_U_12
O1_1 0.0490(18) 0.068(2) 0.061(2) 0.0395(17) 0.0159(15) 0.0242(16)
O2_1 0.0382(14) 0.0509(15) 0.0228(12) -0.0044(11) -0.0048(10) 0.0069(12)
O3_1 0.0584(18) 0.0429(15) 0.0330(14) 0.0019(12) 0.0031(13) -0.0207(13)
N1_1 0.0271(14) 0.0314(14) 0.0168(12) 0.0009(10) -0.0003(10) 0.0051(11)
N2_1 0.0219(13) 0.0405(15) 0.0175(12) 0.0025(11) 0.0007(10) 0.0046(12)
N3_1 0.0230(13) 0.0298(13) 0.0208(13) 0.0052(11) 0.0015(10) 0.0053(11)
N4_1 0.0268(14) 0.0304(14) 0.0201(13) 0.0004(11) 0.0065(10) 0.0004(11)
N5_1 0.0266(14) 0.0344(15) 0.0274(14) 0.0044(12) 0.0060(11) 0.0057(12)
N6_1 0.0225(13) 0.0374(15) 0.0283(14) 0.0004(12) -0.0005(11) -0.0023(12)
N7_1 0.0403(18) 0.0470(18) 0.0316(16) 0.0073(14) -0.0068(14) 0.0002(15)
N8_1 0.0442(19) 0.0438(17) 0.0311(16) 0.0082(14) -0.0033(14) 0.0055(15)
N9_1 0.0393(17) 0.0291(14) 0.0263(15) -0.0054(11) -0.0047(12) 0.0007(12)
N10_1 0.114(4) 0.076(3) 0.040(2) -0.032(2) 0.019(2) -0.028(3)
N11_1 0.091(4) 0.102(4) 0.049(2) -0.040(2) 0.006(2) -0.054(3)
N12_1 0.0458(18) 0.0210(12) 0.0241(14) -0.0012(11) -0.0038(12) -0.0065(12)
N13_1 0.066(2) 0.0292(15) 0.0282(16) 0.0077(12) -0.0128(16) 0.0011(15)
N14_1 0.048(2) 0.0347(16) 0.0408(18) -0.0015(14) -0.0115(16) 0.0145(14)
N15_1 0.0287(15) 0.0330(14) 0.0267(14) -0.0048(12) -0.0056(11) 0.0050(12)
C1_1 0.0208(15) 0.0353(17) 0.0190(14) 0.0039(13) 0.0045(12) 0.0072(13)
C2_1 0.0212(14) 0.0321(16) 0.0175(14) 0.0028(12) 0.0023(11) 0.0074(12)
C3_1 0.0205(15) 0.0377(17) 0.0173(14) 0.0013(13) 0.0023(11) 0.0026(13)
C4_1 0.0293(17) 0.0398(18) 0.0239(16) 0.0112(14) 0.0074(13) 0.0126(14)
C5_1 0.0233(17) 0.057(2) 0.040(2) 0.0229(18) 0.0018(15) 0.0057(16)
C6_1 0.0283(19) 0.073(3) 0.045(2) 0.035(2) 0.0022(17) 0.011(2)
C7_1 0.045(2) 0.054(2) 0.038(2) 0.0263(19) 0.0188(18) 0.024(2)
C8_1 0.067(3) 0.0344(19) 0.033(2) 0.0080(16) 0.0151(19) 0.0154(19)
C9_1 0.061(3) 0.0353(18) 0.0208(16) 0.0042(14) 0.0052(16) 0.0174(18)
C10_1 0.0242(16) 0.0400(18) 0.0187(15) -0.0002(13) 0.0047(12) -0.0021(14)
C11_1 0.0299(17) 0.0412(18) 0.0200(15) 0.0012(14) 0.0040(13) -0.0054(15)
C12_1 0.040(2) 0.0389(19) 0.0257(17) 0.0053(14) 0.0061(15) -0.0102(16)
C13_1 0.040(2) 0.0413(19) 0.0244(17) -0.0014(15) 0.0094(15) -0.0139(16)
C14_1 0.0357(19) 0.053(2) 0.0190(16) -0.0043(15) -0.0010(14) -0.0083(17)
C15_1 0.0299(17) 0.0429(19) 0.0198(16) 0.0002(14) 0.0022(13) 0.0000(15)
C16_1 0.0244(15) 0.0320(16) 0.0156(14) 0.0005(12) 0.0001(12) 0.0063(13)
C17_1 0.043(2) 0.0355(18) 0.0263(17) -0.0038(14) -0.0054(15) 0.0062(16)
C18_1 0.046(2) 0.047(2) 0.0280(18) -0.0083(16) -0.0071(16) 0.0043(18)
C19_1 0.0247(16) 0.057(2) 0.0187(15) -0.0033(15) 0.0015(13) 0.0030(16)
C20_1 0.0299(17) 0.0443(19) 0.0228(16) 0.0120(14) 0.0011(13) 0.0118(15)
C21_1 0.0289(17) 0.0338(17) 0.0217(15) 0.0014(13) -0.0010(13) 0.0047(14)
C22_1 0.0183(14) 0.0362(17) 0.0233(15) -0.0022(13) 0.0057(12) -0.0025(13)
C23_1 0.0247(16) 0.0299(16) 0.0243(16) 0.0016(13) 0.0087(12) 0.0034(13)
C24_1 0.0177(15) 0.0392(18) 0.0280(17) -0.0068(14) 0.0059(12) -0.0002(13)
C25_1 0.0228(16) 0.0328(17) 0.0302(17) -0.0007(14) 0.0056(13) -0.0056(13)
C26_1 0.0349(19) 0.042(2) 0.036(2) -0.0004(16) -0.0019(16) -0.0112(16)
C27_1 0.044(2) 0.0283(18) 0.057(3) -0.0036(17) 0.0002(19) -0.0100(16)
C28_1 0.041(2) 0.0329(18) 0.040(2) 0.0052(15) 0.0131(17) -0.0060(16)
C29_1 0.046(2) 0.0342(18) 0.036(2) 0.0049(15) 0.0058(17) -0.0023(16)
C30_1 0.040(2) 0.0317(17) 0.0299(18) 0.0003(14) 0.0028(15) -0.0050(15)
C31_1 0.0328(18) 0.0303(16) 0.0241(16) -0.0010(13) 0.0081(13) 0.0022(14)
C32_1 0.0337(18) 0.0300(16) 0.0285(17) -0.0018(13) 0.0079(14) -0.0026(14)
C33_1 0.037(2) 0.0381(19) 0.0330(19) -0.0060(15) 0.0065(15) -0.0017(16)
C34_1 0.0366(19) 0.0361(18) 0.040(2) -0.0171(16) 0.0134(16) -0.0078(16)
C35_1 0.045(2) 0.0313(17) 0.037(2) -0.0047(15) 0.0035(17) 0.0016(16)
C36_1 0.044(2) 0.0284(17) 0.0331(19) -0.0041(14) 0.0022(16) 0.0025(15)
C37_1 0.0202(15) 0.0344(17) 0.0313(17) -0.0017(14) 0.0071(13) 0.0024(13)
C38_1 0.0269(17) 0.0346(17) 0.0312(18) -0.0068(14) 0.0006(14) -0.0031(14)
C39_1 0.0291(17) 0.0291(16) 0.0333(18) -0.0003(14) 0.0065(14) -0.0008(13)
C40_1 0.0221(16) 0.0420(19) 0.0316(18) -0.0079(15) 0.0043(13) 0.0018(14)
C41_1 0.0318(18) 0.0417(19) 0.0302(18) -0.0118(15) 0.0014(14) -0.0047(15)
C42_1 0.0320(18) 0.0351(17) 0.0286(17) -0.0053(14) 0.0035(14) -0.0034(14)
C43_1 0.042(2) 0.041(2) 0.040(2) 0.0093(17) 0.0055(17) -0.0050(17)
C44_1 0.0347(19) 0.046(2) 0.0312(19) -0.0110(16) -0.0114(15) 0.0072(16)
C45_1 0.053(2) 0.0336(18) 0.0276(18) 0.0141(15) 0.0060(16) 0.0169(17)
C46_1 0.069(3) 0.053(3) 0.063(3) 0.029(2) 0.022(3) 0.028(2)
C47_1 0.040(2) 0.041(2) 0.045(2) -0.0245(17) 0.0089(17) -0.0090(17)
C48_1 0.044(2) 0.0204(15) 0.040(2) -0.0015(14) -0.0145(16) 0.0007(14)
C49_1 0.041(2) 0.0248(15) 0.0319(18) -0.0053(13) -0.0134(15) -0.0041(14)
C50_1 0.053(2) 0.041(2) 0.036(2) -0.0025(16) -0.0110(18) -0.0078(18)
C51_1 0.0295(18) 0.058(2) 0.034(2) -0.0124(18) 0.0010(15) 0.0034(17)
C52_1 0.0304(17) 0.0357(17) 0.0234(16) 0.0082(13) 0.0005(13) 0.0111(14)
C53_1 0.0366(18) 0.0263(15) 0.0213(15) 0.0032(12) -0.0025(13) 0.0018(13)
C54_1 0.040(2) 0.051(2) 0.0278(18) 0.0044(16) 0.0014(16) 0.0007(17)
Cl1A_2 0.0628(16) 0.0743(18) 0.0284(11) 0.0148(8) -0.0047(8) 0.0127(12)
Cl2A_2 0.0306(13) 0.144(3) 0.0323(10) 0.0208(13) 0.0094(8) 0.0307(14)
C1A_2 0.033(4) 0.118(5) 0.027(3) 0.012(3) 0.009(3) 0.015(4)
C2A_2 0.037(4) 0.101(5) 0.026(3) 0.005(3) 0.003(3) 0.019(3)
Cl1B_2 0.051(5) 0.117(11) 0.084(6) 0.022(6) -0.026(4) -0.005(6)
Cl2B_2 0.029(3) 0.27(2) 0.039(4) 0.038(7) 0.003(2) 0.025(6)
C1B_2 0.045(15) 0.140(14) 0.068(10) 0.018(8) -0.018(10) 0.008(10)
C2B_2 0.043(12) 0.152(14) 0.058(10) 0.030(9) 0.003(8) 0.025(10)
Cl1A_3 0.086(3) 0.044(2) 0.0561(18) -0.0201(14) 0.0404(19) -0.0267(16)
Cl1B_3 0.036(4) 0.133(10) 0.037(3) 0.015(4) -0.001(3) 0.001(3)
Cl2_3 0.0483(6) 0.0796(8) 0.0643(8) 0.0087(6) 0.0245(6) 0.0009(6)
C1_3 0.053(3) 0.050(2) 0.054(3) 0.009(2) 0.005(2) 0.0100(19)
C2_3 0.044(2) 0.049(2) 0.051(2) 0.0059(19) 0.0065(19) 0.0065(18)
Cl1A_4 0.0435(8) 0.0304(6) 0.0561(9) 0.0023(5) 0.0221(6) 0.0004(6)
Cl2A_4 0.0611(10) 0.0612(10) 0.0452(8) 0.0143(7) 0.0073(6) -0.0069(7)
C1A_4 0.032(3) 0.0168(19) 0.057(3) -0.0001(19) 0.031(2) -0.0071(18)
C2A_4 0.026(2) 0.035(2) 0.095(4) 0.026(3) 0.019(2) 0.0033(19)
Cl1B_4 0.071(7) 0.081(7) 0.139(10) 0.027(7) 0.008(7) -0.015(5)
Cl2B_4 0.113(7) 0.044(4) 0.084(6) 0.018(3) -0.055(5) -0.014(4)
C1B_4 0.042(14) 0.044(13) 0.098(12) 0.009(9) -0.013(9) -0.032(10)
C2B_4 0.055(12) 0.045(10) 0.105(12) 0.012(8) -0.018(9) -0.038(8)
Cl1_5 0.114(3) 0.094(2) 0.102(3) -0.011(2) 0.045(2) -0.016(2)
C1_5 0.072(5) 0.083(5) 0.046(4) -0.009(4) 0.036(4) -0.059(4)
Cl2A_5 0.034(3) 0.098(3) 0.041(2) -0.024(2) 0.0090(17) -0.011(2)
C2A_5 0.068(7) 0.103(7) 0.048(6) -0.030(5) 0.024(5) -0.042(5)
C2B_5 0.057(6) 0.227(15) 0.095(8) -0.067(9) 0.030(6) -0.029(8)
Cl2B_5 0.0397(18) 0.212(5) 0.077(2) -0.087(3) 0.0095(14) -0.030(2)

loop_
_atom_type_symbol
_atom_type_description
_atom_type_scat_dispersion_real
_atom_type_scat_dispersion_imag
_atom_type_scat_source
C C 0.0033 0.0016 'International Tables Vol C Tables 4.2.6.8 and 6.1.1.4'
H H 0.0000 0.0000 'International Tables Vol C Tables 4.2.6.8 and 6.1.1.4'
Cl Cl 0.1484 0.1585 'International Tables Vol C Tables 4.2.6.8 and 6.1.1.4'
N N 0.0061 0.0033 'International Tables Vol C Tables 4.2.6.8 and 6.1.1.4'
O O 0.0106 0.0060 'International Tables Vol C Tables 4.2.6.8 and 6.1.1.4'

loop_
_geom_angle_atom_site_label_1
_geom_angle_atom_site_label_2
_geom_angle_atom_site_label_3
_geom_angle
_geom_angle_site_symmetry_1
C7_1 O1_1 C46_1 118.2(4) .
C19_1 O2_1 C54_1 117.5(3) .
C13_1 O3_1 C50_1 116.7(3) .
C2_1 N1_1 C3_1 115.2(3) .
C1_1 N2_1 C3_1 115.6(3) .
C2_1 N3_1 C1_1 114.9(3) .
C23_1 N4_1 C22_1 114.6(3) .
C24_1 N5_1 C23_1 115.2(3) .
C24_1 N6_1 C22_1 115.1(3) .
N8_1 N7_1 C49_1 110.1(3) .
N7_1 N8_1 N9_1 106.5(3) .
N8_1 N9_1 C47_1 118.8(3) .
N8_1 N9_1 C48_1 110.3(3) .
C48_1 N9_1 C47_1 130.8(3) .
C45_1 N10_1 N11_1 109.4(4) .
N10_1 N11_1 N12_1 106.2(4) .
N11_1 N12_1 C43_1 119.7(4) .
C44_1 N12_1 N11_1 110.4(4) .
C44_1 N12_1 C43_1 129.6(3) .
N14_1 N13_1 C53_1 108.4(3) .
N13_1 N14_1 N15_1 107.5(3) .
N14_1 N15_1 C51_1 120.6(3) .
C52_1 N15_1 N14_1 110.7(3) .
C52_1 N15_1 C51_1 128.7(3) .
N2_1 C1_1 N3_1 124.8(3) .
N2_1 C1_1 C4_1 118.0(3) .
N3_1 C1_1 C4_1 117.2(3) .
N1_1 C2_1 N3_1 125.2(3) .
N1_1 C2_1 C16_1 118.4(3) .
N3_1 C2_1 C16_1 116.3(3) .
N1_1 C3_1 C10_1 117.5(3) .
N2_1 C3_1 N1_1 124.2(3) .
N2_1 C3_1 C10_1 118.2(3) .
C5_1 C4_1 C1_1 120.9(3) .
C9_1 C4_1 C1_1 119.7(3) .
C9_1 C4_1 C5_1 119.2(3) .
C4_1 C5_1 H5_1 120.1 .
C6_1 C5_1 C4_1 119.9(4) .
C6_1 C5_1 H5_1 120.1 .
C5_1 C6_1 H6_1 119.5 .
C7_1 C6_1 C5_1 120.9(4) .
C7_1 C6_1 H6_1 119.5 .
O1_1 C7_1 C6_1 115.0(4) .
O1_1 C7_1 C8_1 124.6(4) .
C6_1 C7_1 C8_1 120.4(3) .
C7_1 C8_1 H8_1 120.8 .
C9_1 C8_1 C7_1 118.3(4) .
C9_1 C8_1 H8_1 120.8 .
C4_1 C9_1 C8_1 121.3(4) .
C4_1 C9_1 H9_1 119.3 .
C8_1 C9_1 H9_1 119.3 .
C11_1 C10_1 C3_1 121.1(3) .
C15_1 C10_1 C3_1 121.0(3) .
C15_1 C10_1 C11_1 117.9(3) .
C10_1 C11_1 H11_1 119.3 .
C12_1 C11_1 C10_1 121.4(3) .
C12_1 C11_1 H11_1 119.3 .
C11_1 C12_1 H12_1 120.1 .
C11_1 C12_1 C13_1 119.9(3) .
C13_1 C12_1 H12_1 120.1 .
O3_1 C13_1 C12_1 114.1(3) .
O3_1 C13_1 C14_1 126.0(3) .
C14_1 C13_1 C12_1 120.0(3) .
C13_1 C14_1 H14_1 120.3 .
C15_1 C14_1 C13_1 119.4(3) .
C15_1 C14_1 H14_1 120.3 .
C10_1 C15_1 H15_1 119.2 .
C14_1 C15_1 C10_1 121.5(3) .
C14_1 C15_1 H15_1 119.2 .
C17_1 C16_1 C2_1 120.0(3) .
C21_1 C16_1 C2_1 121.3(3) .
C21_1 C16_1 C17_1 118.7(3) .
C16_1 C17_1 H17_1 119.3 .
C18_1 C17_1 C16_1 121.3(3) .
C18_1 C17_1 H17_1 119.3 .
C17_1 C18_1 H18_1 120.3 .
C19_1 C18_1 C17_1 119.5(4) .
C19_1 C18_1 H18_1 120.3 .
C18_1 C19_1 O2_1 113.0(3) .
C18_1 C19_1 C20_1 120.9(3) .
C20_1 C19_1 O2_1 126.2(3) .
C19_1 C20_1 H20_1 120.2 .
C19_1 C20_1 C21_1 119.6(3) .
C21_1 C20_1 H20_1 120.2 .
C16_1 C21_1 C20_1 120.0(3) .
C16_1 C21_1 H21_1 120.0 .
C20_1 C21_1 H21_1 120.0 .
N4_1 C22_1 C25_1 117.1(3) .
N6_1 C22_1 N4_1 125.5(3) .
N6_1 C22_1 C25_1 117.2(3) .
N4_1 C23_1 N5_1 124.5(3) .
N4_1 C23_1 C31_1 116.9(3) .
N5_1 C23_1 C31_1 118.5(3) .
N5_1 C24_1 C37_1 118.2(3) .
N6_1 C24_1 N5_1 125.0(3) .
N6_1 C24_1 C37_1 116.7(3) .
C26_1 C25_1 C22_1 120.3(3) .
C30_1 C25_1 C22_1 121.0(3) .
C30_1 C25_1 C26_1 118.3(3) .
C25_1 C26_1 H26_1 120.5 .
C25_1 C26_1 C27_1 119.1(4) .
C27_1 C26_1 H26_1 120.5 .
C26_1 C27_1 H27_1 119.1 .
C28_1 C27_1 C26_1 121.7(4) .
C28_1 C27_1 H27_1 119.1 .
C27_1 C28_1 C29_1 118.9(4) .
C27_1 C28_1 C43_1 120.5(4) .
C29_1 C28_1 C43_1 120.5(4) .
C28_1 C29_1 H29_1 119.9 .
C28_1 C29_1 C30_1 120.2(4) .
C30_1 C29_1 H29_1 119.9 .
C25_1 C30_1 H30_1 119.2 .
C29_1 C30_1 C25_1 121.7(3) .
C29_1 C30_1 H30_1 119.2 .
C32_1 C31_1 C23_1 120.5(3) .
C32_1 C31_1 C36_1 119.7(3) .
C36_1 C31_1 C23_1 119.7(3) .
C31_1 C32_1 H32_1 119.8 .
C33_1 C32_1 C31_1 120.4(3) .
C33_1 C32_1 H32_1 119.8 .
C32_1 C33_1 H33_1 120.1 .
C32_1 C33_1 C34_1 119.8(4) .
C34_1 C33_1 H33_1 120.1 .
C33_1 C34_1 C47_1 118.9(4) .
C35_1 C34_1 C33_1 119.3(3) .
C35_1 C34_1 C47_1 121.8(4) .
C34_1 C35_1 H35_1 119.5 .
C36_1 C35_1 C34_1 121.0(3) .
C36_1 C35_1 H35_1 119.5 .
C31_1 C36_1 H36_1 120.2 .
C35_1 C36_1 C31_1 119.7(4) .
C35_1 C36_1 H36_1 120.2 .
C38_1 C37_1 C24_1 120.7(3) .
C38_1 C37_1 C42_1 119.8(3) .
C42_1 C37_1 C24_1 119.4(3) .
C37_1 C38_1 H38_1 120.1 .
C37_1 C38_1 C39_1 119.9(3) .
C39_1 C38_1 H38_1 120.1 .
C38_1 C39_1 H39_1 120.6 .
C40_1 C39_1 C38_1 118.8(3) .
C40_1 C39_1 H39_1 120.6 .
C39_1 C40_1 C51_1 118.8(3) .
C41_1 C40_1 C39_1 121.4(3) .
C41_1 C40_1 C51_1 119.8(3) .
C40_1 C41_1 H41_1 119.8 .
C40_1 C41_1 C42_1 120.5(3) .
C42_1 C41_1 H41_1 119.8 .
C37_1 C42_1 H42_1 120.2 .
C41_1 C42_1 C37_1 119.6(3) .
C41_1 C42_1 H42_1 120.2 .
N12_1 C43_1 C28_1 110.2(3) .
N12_1 C43_1 H43A_1 109.6 .
N12_1 C43_1 H43B_1 109.6 .
C28_1 C43_1 H43A_1 109.6 .
C28_1 C43_1 H43B_1 109.6 .
H43A_1 C43_1 H43B_1 108.1 .
N12_1 C44_1 H44_1 127.0 .
N12_1 C44_1 C45_1 106.0(3) .
C45_1 C44_1 H44_1 127.0 .
N10_1 C45_1 C44_1 107.9(4) .
N10_1 C45_1 C46_1 118.5(4) .
C44_1 C45_1 C46_1 133.5(4) .
O1_1 C46_1 C45_1 112.6(4) .
O1_1 C46_1 H46A_1 109.1 .
O1_1 C46_1 H46B_1 109.1 .
C45_1 C46_1 H46A_1 109.1 .
C45_1 C46_1 H46B_1 109.1 .
H46A_1 C46_1 H46B_1 107.8 .
N9_1 C47_1 C34_1 110.8(3) .
N9_1 C47_1 H47A_1 109.5 .
N9_1 C47_1 H47B_1 109.5 .
C34_1 C47_1 H47A_1 109.5 .
C34_1 C47_1 H47B_1 109.5 .
H47A_1 C47_1 H47B_1 108.1 .
N9_1 C48_1 H48_1 127.2 .
C49_1 C48_1 N9_1 105.7(3) .
C49_1 C48_1 H48_1 127.2 .
N7_1 C49_1 C50_1 122.4(4) .
C48_1 C49_1 N7_1 107.4(3) .
C48_1 C49_1 C50_1 130.2(4) .
O3_1 C50_1 C49_1 112.9(3) .
O3_1 C50_1 H50A_1 109.0 .
O3_1 C50_1 H50B_1 109.0 .
C49_1 C50_1 H50A_1 109.0 .
C49_1 C50_1 H50B_1 109.0 .
H50A_1 C50_1 H50B_1 107.8 .
N15_1 C51_1 C40_1 112.3(3) .
N15_1 C51_1 H51A_1 109.1 .
N15_1 C51_1 H51B_1 109.1 .
C40_1 C51_1 H51A_1 109.1 .
C40_1 C51_1 H51B_1 109.1 .
H51A_1 C51_1 H51B_1 107.9 .
N15_1 C52_1 H52_1 127.2 .
N15_1 C52_1 C53_1 105.6(3) .
C53_1 C52_1 H52_1 127.2 .
N13_1 C53_1 C54_1 120.4(3) .
C52_1 C53_1 N13_1 107.8(3) .
C52_1 C53_1 C54_1 131.7(3) .
O2_1 C54_1 C53_1 111.5(3) .
O2_1 C54_1 H54A_1 109.3 .
O2_1 C54_1 H54B_1 109.3 .
C53_1 C54_1 H54A_1 109.3 .
C53_1 C54_1 H54B_1 109.3 .
H54A_1 C54_1 H54B_1 108.0 .
Cl1A_2 C1A_2 H1AA_2 109.6 .
Cl1A_2 C1A_2 H1AB_2 109.6 .
H1AA_2 C1A_2 H1AB_2 108.1 .
C2A_2 C1A_2 Cl1A_2 110.1(7) .
C2A_2 C1A_2 H1AA_2 109.6 .
C2A_2 C1A_2 H1AB_2 109.6 .
Cl2A_2 C2A_2 H2AA_2 110.0 .
Cl2A_2 C2A_2 H2AB_2 110.0 .
C1A_2 C2A_2 Cl2A_2 108.7(6) .
C1A_2 C2A_2 H2AA_2 110.0 .
C1A_2 C2A_2 H2AB_2 110.0 .
H2AA_2 C2A_2 H2AB_2 108.3 .
Cl1B_2 C1B_2 H1BA_2 110.7 .
Cl1B_2 C1B_2 H1BB_2 110.7 .
H1BA_2 C1B_2 H1BB_2 108.8 .
C2B_2 C1B_2 Cl1B_2 105.3(19) .
C2B_2 C1B_2 H1BA_2 110.7 .
C2B_2 C1B_2 H1BB_2 110.7 .
Cl2B_2 C2B_2 H2BA_2 110.9 .
Cl2B_2 C2B_2 H2BB_2 110.9 .
C1B_2 C2B_2 Cl2B_2 104.4(18) .
C1B_2 C2B_2 H2BA_2 110.9 .
C1B_2 C2B_2 H2BB_2 110.9 .
H2BA_2 C2B_2 H2BB_2 108.9 .
Cl1A_3 C1_3 H1AA_3 110.1 .
Cl1A_3 C1_3 H1AB_3 110.1 .
Cl1B_3 C1_3 H1BC_3 109.4 .
Cl1B_3 C1_3 H1BD_3 109.4 .
H1AA_3 C1_3 H1AB_3 108.5 .
H1BC_3 C1_3 H1BD_3 108.0 .
C2_3 C1_3 Cl1A_3 107.8(4) .
C2_3 C1_3 Cl1B_3 111.0(4) .
C2_3 C1_3 H1AA_3 110.1 .
C2_3 C1_3 H1AB_3 110.1 .
C2_3 C1_3 H1BC_3 109.4 .
C2_3 C1_3 H1BD_3 109.4 .
Cl2_3 C2_3 H2A_3 110.3 .
Cl2_3 C2_3 H2B_3 110.3 .
C1_3 C2_3 Cl2_3 107.1(3) .
C1_3 C2_3 H2A_3 110.3 .
C1_3 C2_3 H2B_3 110.3 .
H2A_3 C2_3 H2B_3 108.6 .
Cl1A_4 C1A_4 H1AA_4 108.5 .
Cl1A_4 C1A_4 H1AB_4 108.5 .
H1AA_4 C1A_4 H1AB_4 107.5 .
C2A_4 C1A_4 Cl1A_4 115.3(4) .
C2A_4 C1A_4 H1AA_4 108.5 .
C2A_4 C1A_4 H1AB_4 108.5 .
Cl2A_4 C2A_4 H2AA_4 109.2 .
Cl2A_4 C2A_4 H2AB_4 109.2 .
C1A_4 C2A_4 Cl2A_4 112.2(3) .
C1A_4 C2A_4 H2AA_4 109.2 .
C1A_4 C2A_4 H2AB_4 109.2 .
H2AA_4 C2A_4 H2AB_4 107.9 .
Cl1B_4 C1B_4 H1BA_4 110.5 .
Cl1B_4 C1B_4 H1BB_4 110.5 .
H1BA_4 C1B_4 H1BB_4 108.7 .
C2B_4 C1B_4 Cl1B_4 106.3(14) .
C2B_4 C1B_4 H1BA_4 110.5 .
C2B_4 C1B_4 H1BB_4 110.5 .
Cl2B_4 C2B_4 H2BA_4 107.4 .
Cl2B_4 C2B_4 H2BB_4 107.4 .
C1B_4 C2B_4 Cl2B_4 119.6(19) .
C1B_4 C2B_4 H2BA_4 107.4 .
C1B_4 C2B_4 H2BB_4 107.4 .
H2BA_4 C2B_4 H2BB_4 107.0 .
Cl1_5 C1_5 H1A_5 108.9 .
Cl1_5 C1_5 H1B_5 108.9 .
Cl1_5 C1_5 C2A_5 113.3(8) .
H1A_5 C1_5 H1B_5 107.7 .
C2A_5 C1_5 H1A_5 108.9 .
C2A_5 C1_5 H1B_5 108.9 .
C1_5 C2A_5 Cl2A_5 114.4(8) .
C1_5 C2A_5 H2AA_5 108.7 .
C1_5 C2A_5 H2AB_5 108.7 .
Cl2A_5 C2A_5 H2AA_5 108.7 .
Cl2A_5 C2A_5 H2AB_5 108.7 .
H2AA_5 C2A_5 H2AB_5 107.6 .
C2B_5 C2B_5 H2BA_5 110.2 3_666
C2B_5 C2B_5 H2BB_5 110.2 3_666
C2B_5 C2B_5 Cl2B_5 107.3(11) 3_666
H2BA_5 C2B_5 H2BB_5 108.5 .
Cl2B_5 C2B_5 H2BA_5 110.2 .
Cl2B_5 C2B_5 H2BB_5 110.2 .

loop_
_geom_bond_atom_site_label_1
_geom_bond_atom_site_label_2
_geom_bond_distance
_geom_bond_site_symmetry_2
O1_1 C7_1 1.374(4) .
O1_1 C46_1 1.421(7) .
O2_1 C19_1 1.391(4) .
O2_1 C54_1 1.413(5) .
O3_1 C13_1 1.377(4) .
O3_1 C50_1 1.439(5) .
N1_1 C2_1 1.338(4) .
N1_1 C3_1 1.351(4) .
N2_1 C1_1 1.340(4) .
N2_1 C3_1 1.347(4) .
N3_1 C1_1 1.346(4) .
N3_1 C2_1 1.344(4) .
N4_1 C22_1 1.344(4) .
N4_1 C23_1 1.339(4) .
N5_1 C23_1 1.355(4) .
N5_1 C24_1 1.343(4) .
N6_1 C22_1 1.340(4) .
N6_1 C24_1 1.325(5) .
N7_1 N8_1 1.319(5) .
N7_1 C49_1 1.365(5) .
N8_1 N9_1 1.350(4) .
N9_1 C47_1 1.461(5) .
N9_1 C48_1 1.365(5) .
N10_1 N11_1 1.327(7) .
N10_1 C45_1 1.328(6) .
N11_1 N12_1 1.332(5) .
N12_1 C43_1 1.468(5) .
N12_1 C44_1 1.327(5) .
N13_1 N14_1 1.320(5) .
N13_1 C53_1 1.368(4) .
N14_1 N15_1 1.339(4) .
N15_1 C51_1 1.478(5) .
N15_1 C52_1 1.339(4) .
C1_1 C4_1 1.483(4) .
C2_1 C16_1 1.484(4) .
C3_1 C10_1 1.470(5) .
C4_1 C5_1 1.401(5) .
C4_1 C9_1 1.385(6) .
C5_1 H5_1 0.9500 .
C5_1 C6_1 1.380(5) .
C6_1 H6_1 0.9500 .
C6_1 C7_1 1.376(7) .
C7_1 C8_1 1.403(6) .
C8_1 H8_1 0.9500 .
C8_1 C9_1 1.398(5) .
C9_1 H9_1 0.9500 .
C10_1 C11_1 1.400(5) .
C10_1 C15_1 1.400(5) .
C11_1 H11_1 0.9500 .
C11_1 C12_1 1.380(5) .
C12_1 H12_1 0.9500 .
C12_1 C13_1 1.399(5) .
C13_1 C14_1 1.392(5) .
C14_1 H14_1 0.9500 .
C14_1 C15_1 1.391(5) .
C15_1 H15_1 0.9500 .
C16_1 C17_1 1.398(5) .
C16_1 C21_1 1.389(4) .
C17_1 H17_1 0.9500 .
C17_1 C18_1 1.379(5) .
C18_1 H18_1 0.9500 .
C18_1 C19_1 1.375(6) .
C19_1 C20_1 1.382(5) .
C20_1 H20_1 0.9500 .
C20_1 C21_1 1.405(5) .
C21_1 H21_1 0.9500 .
C22_1 C25_1 1.483(5) .
C23_1 C31_1 1.480(5) .
C24_1 C37_1 1.498(5) .
C25_1 C26_1 1.403(5) .
C25_1 C30_1 1.390(5) .
C26_1 H26_1 0.9500 .
C26_1 C27_1 1.411(5) .
C27_1 H27_1 0.9500 .
C27_1 C28_1 1.371(6) .
C28_1 C29_1 1.387(6) .
C28_1 C43_1 1.548(5) .
C29_1 H29_1 0.9500 .
C29_1 C30_1 1.386(5) .
C30_1 H30_1 0.9500 .
C31_1 C32_1 1.404(5) .
C31_1 C36_1 1.407(5) .
C32_1 H32_1 0.9500 .
C32_1 C33_1 1.381(5) .
C33_1 H33_1 0.9500 .
C33_1 C34_1 1.411(5) .
C34_1 C35_1 1.402(6) .
C34_1 C47_1 1.508(5) .
C35_1 H35_1 0.9500 .
C35_1 C36_1 1.374(5) .
C36_1 H36_1 0.9500 .
C37_1 C38_1 1.388(5) .
C37_1 C42_1 1.401(5) .
C38_1 H38_1 0.9500 .
C38_1 C39_1 1.428(5) .
C39_1 H39_1 0.9500 .
C39_1 C40_1 1.379(5) .
C40_1 C41_1 1.371(5) .
C40_1 C51_1 1.540(5) .
C41_1 H41_1 0.9500 .
C41_1 C42_1 1.398(5) .
C42_1 H42_1 0.9500 .
C43_1 H43A_1 0.9900 .
C43_1 H43B_1 0.9900 .
C44_1 H44_1 0.9500 .
C44_1 C45_1 1.352(5) .
C45_1 C46_1 1.481(6) .
C46_1 H46A_1 0.9900 .
C46_1 H46B_1 0.9900 .
C47_1 H47A_1 0.9900 .
C47_1 H47B_1 0.9900 .
C48_1 H48_1 0.9500 .
C48_1 C49_1 1.361(5) .
C49_1 C50_1 1.450(6) .
C50_1 H50A_1 0.9900 .
C50_1 H50B_1 0.9900 .
C51_1 H51A_1 0.9900 .
C51_1 H51B_1 0.9900 .
C52_1 H52_1 0.9500 .
C52_1 C53_1 1.367(5) .
C53_1 C54_1 1.490(5) .
C54_1 H54A_1 0.9900 .
C54_1 H54B_1 0.9900 .
Cl1A_2 C1A_2 1.807(7) .
Cl2A_2 C2A_2 1.826(7) .
C1A_2 H1AA_2 0.9900 .
C1A_2 H1AB_2 0.9900 .
C1A_2 C2A_2 1.446(12) .
C2A_2 H2AA_2 0.9900 .
C2A_2 H2AB_2 0.9900 .
Cl1B_2 C1B_2 1.803(16) .
Cl2B_2 C2B_2 1.815(15) .
C1B_2 H1BA_2 0.9900 .
C1B_2 H1BB_2 0.9900 .
C1B_2 C2B_2 1.47(3) .
C2B_2 H2BA_2 0.9900 .
C2B_2 H2BB_2 0.9900 .
Cl1A_3 C1_3 1.820(6) .
Cl1B_3 C1_3 1.806(10) .
Cl2_3 C2_3 1.803(5) .
C1_3 H1AA_3 0.9900 .
C1_3 H1AB_3 0.9900 .
C1_3 H1BC_3 0.9900 .
C1_3 H1BD_3 0.9900 .
C1_3 C2_3 1.480(6) .
C2_3 H2A_3 0.9900 .
C2_3 H2B_3 0.9900 .
Cl1A_4 C1A_4 1.811(4) .
Cl2A_4 C2A_4 1.795(6) .
C1A_4 H1AA_4 0.9900 .
C1A_4 H1AB_4 0.9900 .
C1A_4 C2A_4 1.436(8) .
C2A_4 H2AA_4 0.9900 .
C2A_4 H2AB_4 0.9900 .
Cl1B_4 C1B_4 1.852(16) .
Cl2B_4 C2B_4 1.833(16) .
C1B_4 H1BA_4 0.9900 .
C1B_4 H1BB_4 0.9900 .
C1B_4 C2B_4 1.53(3) .
C2B_4 H2BA_4 0.9900 .
C2B_4 H2BB_4 0.9900 .
Cl1_5 C1_5 1.604(11) .
C1_5 H1A_5 0.9900 .
C1_5 H1B_5 0.9900 .
C1_5 C2A_5 1.628(15) .
Cl2A_5 C2A_5 1.860(13) .
C2A_5 H2AA_5 0.9900 .
C2A_5 H2AB_5 0.9900 .
C2B_5 C2B_5 1.52(3) 3_666
C2B_5 H2BA_5 0.9900 .
C2B_5 H2BB_5 0.9900 .
C2B_5 Cl2B_5 1.782(11) .

loop_
_geom_torsion_atom_site_label_1
_geom_torsion_atom_site_label_2
_geom_torsion_atom_site_label_3
_geom_torsion_atom_site_label_4
_geom_torsion
O1_1 C7_1 C8_1 C9_1 179.7(4)
O2_1 C19_1 C20_1 C21_1 177.6(3)
O3_1 C13_1 C14_1 C15_1 179.7(3)
N1_1 C2_1 C16_1 C17_1 171.6(3)
N1_1 C2_1 C16_1 C21_1 -6.5(5)
N1_1 C3_1 C10_1 C11_1 4.0(5)
N1_1 C3_1 C10_1 C15_1 -177.1(3)
N2_1 C1_1 C4_1 C5_1 13.2(5)
N2_1 C1_1 C4_1 C9_1 -162.1(3)
N2_1 C3_1 C10_1 C11_1 -177.8(3)
N2_1 C3_1 C10_1 C15_1 1.1(5)
N3_1 C1_1 C4_1 C5_1 -170.0(3)
N3_1 C1_1 C4_1 C9_1 14.7(5)
N3_1 C2_1 C16_1 C17_1 -6.6(5)
N3_1 C2_1 C16_1 C21_1 175.3(3)
N4_1 C22_1 C25_1 C26_1 168.2(3)
N4_1 C22_1 C25_1 C30_1 -4.6(5)
N4_1 C23_1 C31_1 C32_1 -7.9(5)
N4_1 C23_1 C31_1 C36_1 174.7(3)
N5_1 C23_1 C31_1 C32_1 168.2(3)
N5_1 C23_1 C31_1 C36_1 -9.1(5)
N5_1 C24_1 C37_1 C38_1 8.8(5)
N5_1 C24_1 C37_1 C42_1 -171.1(3)
N6_1 C22_1 C25_1 C26_1 -7.1(5)
N6_1 C22_1 C25_1 C30_1 -179.9(3)
N6_1 C24_1 C37_1 C38_1 -173.4(3)
N6_1 C24_1 C37_1 C42_1 6.7(5)
N7_1 N8_1 N9_1 C47_1 -177.2(3)
N7_1 N8_1 N9_1 C48_1 -1.2(4)
N7_1 C49_1 C50_1 O3_1 -130.2(4)
N8_1 N7_1 C49_1 C48_1 -0.2(4)
N8_1 N7_1 C49_1 C50_1 179.4(3)
N8_1 N9_1 C47_1 C34_1 89.2(4)
N8_1 N9_1 C48_1 C49_1 1.1(4)
N9_1 C48_1 C49_1 N7_1 -0.5(4)
N9_1 C48_1 C49_1 C50_1 179.9(3)
N10_1 N11_1 N12_1 C43_1 -175.2(4)
N10_1 N11_1 N12_1 C44_1 -1.4(6)
N10_1 C45_1 C46_1 O1_1 -137.4(4)
N11_1 N10_1 C45_1 C44_1 2.4(6)
N11_1 N10_1 C45_1 C46_1 -174.0(4)
N11_1 N12_1 C43_1 C28_1 88.4(5)
N11_1 N12_1 C44_1 C45_1 2.8(5)
N12_1 C44_1 C45_1 N10_1 -3.2(5)
N12_1 C44_1 C45_1 C46_1 172.5(4)
N13_1 N14_1 N15_1 C51_1 176.2(3)
N13_1 N14_1 N15_1 C52_1 -1.0(4)
N13_1 C53_1 C54_1 O2_1 -178.2(3)
N14_1 N13_1 C53_1 C52_1 0.7(4)
N14_1 N13_1 C53_1 C54_1 -175.7(3)
N14_1 N15_1 C51_1 C40_1 134.1(3)
N14_1 N15_1 C52_1 C53_1 1.4(4)
N15_1 C52_1 C53_1 N13_1 -1.2(4)
N15_1 C52_1 C53_1 C54_1 174.5(4)
C1_1 N2_1 C3_1 N1_1 -2.4(5)
C1_1 N2_1 C3_1 C10_1 179.5(3)
C1_1 N3_1 C2_1 N1_1 -4.5(5)
C1_1 N3_1 C2_1 C16_1 173.5(3)
C1_1 C4_1 C5_1 C6_1 -173.3(3)
C1_1 C4_1 C9_1 C8_1 173.1(3)
C2_1 N1_1 C3_1 N2_1 1.8(5)
C2_1 N1_1 C3_1 C10_1 179.9(3)
C2_1 N3_1 C1_1 N2_1 3.8(5)
C2_1 N3_1 C1_1 C4_1 -172.7(3)
C2_1 C16_1 C17_1 C18_1 -179.1(3)
C2_1 C16_1 C21_1 C20_1 177.5(3)
C3_1 N1_1 C2_1 N3_1 1.9(5)
C3_1 N1_1 C2_1 C16_1 -176.1(3)
C3_1 N2_1 C1_1 N3_1 -0.6(5)
C3_1 N2_1 C1_1 C4_1 175.9(3)
C3_1 C10_1 C11_1 C12_1 179.4(3)
C3_1 C10_1 C15_1 C14_1 -178.9(3)
C4_1 C5_1 C6_1 C7_1 0.2(6)
C5_1 C4_1 C9_1 C8_1 -2.3(6)
C5_1 C6_1 C7_1 O1_1 179.8(4)
C5_1 C6_1 C7_1 C8_1 -2.1(6)
C6_1 C7_1 C8_1 C9_1 1.8(6)
C7_1 O1_1 C46_1 C45_1 71.3(5)
C7_1 C8_1 C9_1 C4_1 0.4(6)
C9_1 C4_1 C5_1 C6_1 2.0(5)
C10_1 C11_1 C12_1 C13_1 -1.0(5)
C11_1 C10_1 C15_1 C14_1 0.1(5)
C11_1 C12_1 C13_1 O3_1 -179.1(3)
C11_1 C12_1 C13_1 C14_1 1.0(5)
C12_1 C13_1 C14_1 C15_1 -0.4(5)
C13_1 O3_1 C50_1 C49_1 64.2(5)
C13_1 C14_1 C15_1 C10_1 -0.1(5)
C15_1 C10_1 C11_1 C12_1 0.5(5)
C16_1 C17_1 C18_1 C19_1 1.5(6)
C17_1 C16_1 C21_1 C20_1 -0.6(5)
C17_1 C18_1 C19_1 O2_1 -179.3(3)
C17_1 C18_1 C19_1 C20_1 -0.4(6)
C18_1 C19_1 C20_1 C21_1 -1.1(5)
C19_1 O2_1 C54_1 C53_1 71.5(4)
C19_1 C20_1 C21_1 C16_1 1.7(5)
C21_1 C16_1 C17_1 C18_1 -0.9(5)
C22_1 N4_1 C23_1 N5_1 -0.3(4)
C22_1 N4_1 C23_1 C31_1 175.6(3)
C22_1 N6_1 C24_1 N5_1 2.0(5)
C22_1 N6_1 C24_1 C37_1 -175.7(3)
C22_1 C25_1 C26_1 C27_1 -171.0(3)
C22_1 C25_1 C30_1 C29_1 170.8(3)
C23_1 N4_1 C22_1 N6_1 2.0(5)
C23_1 N4_1 C22_1 C25_1 -173.0(3)
C23_1 N5_1 C24_1 N6_1 -0.5(5)
C23_1 N5_1 C24_1 C37_1 177.1(3)
C23_1 C31_1 C32_1 C33_1 -176.3(3)
C23_1 C31_1 C36_1 C35_1 176.1(3)
C24_1 N5_1 C23_1 N4_1 -0.4(5)
C24_1 N5_1 C23_1 C31_1 -176.2(3)
C24_1 N6_1 C22_1 N4_1 -2.8(5)
C24_1 N6_1 C22_1 C25_1 172.2(3)
C24_1 C37_1 C38_1 C39_1 179.0(3)
C24_1 C37_1 C42_1 C41_1 -179.0(3)
C25_1 C26_1 C27_1 C28_1 0.4(6)
C26_1 C25_1 C30_1 C29_1 -2.1(5)
C26_1 C27_1 C28_1 C29_1 -2.7(6)
C26_1 C27_1 C28_1 C43_1 173.5(4)
C27_1 C28_1 C29_1 C30_1 2.5(6)
C27_1 C28_1 C43_1 N12_1 -71.0(5)
C28_1 C29_1 C30_1 C25_1 -0.2(6)
C29_1 C28_1 C43_1 N12_1 105.2(4)
C30_1 C25_1 C26_1 C27_1 1.9(5)
C31_1 C32_1 C33_1 C34_1 0.5(5)
C32_1 C31_1 C36_1 C35_1 -1.2(5)
C32_1 C33_1 C34_1 C35_1 -1.8(5)
C32_1 C33_1 C34_1 C47_1 177.1(3)
C33_1 C34_1 C35_1 C36_1 1.6(6)
C33_1 C34_1 C47_1 N9_1 -85.8(4)
C34_1 C35_1 C36_1 C31_1 -0.1(6)
C35_1 C34_1 C47_1 N9_1 93.1(4)
C36_1 C31_1 C32_1 C33_1 1.0(5)
C37_1 C38_1 C39_1 C40_1 0.6(5)
C38_1 C37_1 C42_1 C41_1 1.0(5)
C38_1 C39_1 C40_1 C41_1 0.0(5)
C38_1 C39_1 C40_1 C51_1 -178.8(3)
C39_1 C40_1 C41_1 C42_1 -0.1(5)
C39_1 C40_1 C51_1 N15_1 -86.4(4)
C40_1 C41_1 C42_1 C37_1 -0.5(5)
C41_1 C40_1 C51_1 N15_1 94.8(4)
C42_1 C37_1 C38_1 C39_1 -1.1(5)
C43_1 N12_1 C44_1 C45_1 175.9(3)
C43_1 C28_1 C29_1 C30_1 -173.7(3)
C44_1 N12_1 C43_1 C28_1 -84.1(5)
C44_1 C45_1 C46_1 O1_1 47.3(6)
C45_1 N10_1 N11_1 N12_1 -0.6(6)
C46_1 O1_1 C7_1 C6_1 -174.5(4)
C46_1 O1_1 C7_1 C8_1 7.5(6)
C47_1 N9_1 C48_1 C49_1 176.5(3)
C47_1 C34_1 C35_1 C36_1 -177.3(4)
C48_1 N9_1 C47_1 C34_1 -85.8(5)
C48_1 C49_1 C50_1 O3_1 49.3(5)
C49_1 N7_1 N8_1 N9_1 0.8(4)
C50_1 O3_1 C13_1 C12_1 -168.0(3)
C50_1 O3_1 C13_1 C14_1 11.9(5)
C51_1 N15_1 C52_1 C53_1 -175.5(3)
C51_1 C40_1 C41_1 C42_1 178.7(3)
C52_1 N15_1 C51_1 C40_1 -49.3(5)
C52_1 C53_1 C54_1 O2_1 6.5(6)
C53_1 N13_1 N14_1 N15_1 0.2(4)
C54_1 O2_1 C19_1 C18_1 -167.9(3)
C54_1 O2_1 C19_1 C20_1 13.3(5)
Cl1A_2 C1A_2 C2A_2 Cl2A_2 175.6(6)
Cl1B_2 C1B_2 C2B_2 Cl2B_2 166(3)
Cl1A_3 C1_3 C2_3 Cl2_3 178.2(3)
Cl1B_3 C1_3 C2_3 Cl2_3 -175.2(6)
Cl1A_4 C1A_4 C2A_4 Cl2A_4 -61.2(4)
Cl1B_4 C1B_4 C2B_4 Cl2B_4 -90(2)
Cl1_5 C1_5 C2A_5 Cl2A_5 -55.4(10)
